data_4300906
loop_
_publ_author_name
'Richards, Philip I.'
'Steiner, Alexander'

_publ_section_title
;
 A Spirocyclic System Comprising Both Phosphazane and Phosphazene Rings
;
_journal_coden_ASTM INOCAJ
_journal_issue 2
_journal_name_full 'Inorganic Chemistry'
_journal_page_first 275
_journal_page_last 281
_journal_paper_doi 10.1021/ic048665f
_journal_volume 44
_journal_year 2005
_chemical_formula_sum 'C54 H110 N12 P6'
_chemical_formula_weight 1113.36
_space_group_IT_number 11
_symmetry_cell_setting monoclinic
_symmetry_space_group_name_Hall '-P 2yb'
_symmetry_space_group_name_H-M 'P 1 21/m 1'
_cell_angle_alpha 90.00
_cell_angle_beta 108.6010(10)
_cell_angle_gamma 90.00
_cell_formula_units_Z 2
_cell_length_a 11.4414(6)
_cell_length_b 24.2507(14)
_cell_length_c 12.2069(6)
_cell_measurement_temperature 150(2)
_cell_volume 3210.0(3)
_diffrn_ambient_temperature 150(2)
_exptl_crystal_density_diffrn 1.152
_cod_duplicate_entry 4308371
_cod_original_sg_symbol_H-M 'P 21/m'
_cod_database_code 4300906

loop_
_symmetry_equiv_pos_as_xyz
'x, y, z'
'-x, y+1/2, -z'
'-x, -y, -z'
'x, -y-1/2, z'

loop_
_atom_site_label
_atom_site_type_symbol
_atom_site_fract_x
_atom_site_fract_y
_atom_site_fract_z
_atom_site_U_iso_or_equiv
_atom_site_adp_type
_atom_site_occupancy
_atom_site_symmetry_multiplicity
_atom_site_calc_flag
_atom_site_refinement_flags
_atom_site_disorder_assembly
_atom_site_disorder_group
P1 P 0.17818(12) 0.7500 0.31461(11) 0.0365(4) Uani 1 2 d SU . .
P2 P -0.08052(13) 0.7500 0.25745(12) 0.0422(4) Uani 1 2 d SU . .
P3 P 0.02963(13) 0.7500 0.08010(11) 0.0409(4) Uani 1 2 d SU . .
P4 P 0.40560(13) 0.7500 0.42762(12) 0.0493(5) Uani 1 2 d SU . .
P5 P -0.26629(14) 0.7500 0.33107(13) 0.0507(5) Uani 1 2 d SU . .
P6 P -0.01528(14) 0.7500 -0.13894(12) 0.0546(5) Uani 1 2 d SU . .
N1 N 0.0559(4) 0.7500 0.3493(4) 0.0425(12) Uani 1 2 d SU . .
N2 N -0.0863(4) 0.7500 0.1263(4) 0.0535(15) Uani 1 2 d SU . .
N3 N 0.1589(4) 0.7500 0.1789(4) 0.0435(12) Uani 1 2 d SU . .
N4 N 0.2831(3) 0.70369(16) 0.3847(3) 0.0443(8) Uani 1 1 d DU . .
C41 C 0.2886(5) 0.6465(2) 0.3505(4) 0.0620(13) Uani 1 1 d DU . .
H41 H 0.2006 0.6361 0.3112 0.074 Uiso 1 1 calc R A 1
C42 C 0.3306(9) 0.6081(3) 0.4540(7) 0.078(3) Uiso 0.691(7) 1 d PDU B 1
H42A H 0.4152 0.6185 0.5018 0.094 Uiso 0.691(7) 1 calc PR B 1
H42B H 0.2758 0.6130 0.5018 0.094 Uiso 0.691(7) 1 calc PR B 1
C43 C 0.3299(12) 0.5482(4) 0.4203(10) 0.098(3) Uiso 0.691(7) 1 d PDU B 1
H43A H 0.3709 0.5259 0.4899 0.118 Uiso 0.691(7) 1 calc PR B 1
H43B H 0.2437 0.5353 0.3877 0.118 Uiso 0.691(7) 1 calc PR B 1
C44 C 0.3956(13) 0.5402(5) 0.3326(10) 0.114(4) Uiso 0.691(7) 1 d PDU B 1
H44A H 0.4842 0.5486 0.3692 0.136 Uiso 0.691(7) 1 calc PR B 1
H44B H 0.3887 0.5010 0.3087 0.136 Uiso 0.691(7) 1 calc PR B 1
C45 C 0.3466(12) 0.5749(4) 0.2291(10) 0.117(4) Uiso 0.691(7) 1 d PDU B 1
H45A H 0.2607 0.5640 0.1868 0.140 Uiso 0.691(7) 1 calc PR B 1
H45B H 0.3966 0.5695 0.1770 0.140 Uiso 0.691(7) 1 calc PR B 1
C46 C 0.3500(10) 0.6356(4) 0.2637(8) 0.088(3) Uiso 0.691(7) 1 d PDU B 1
H46A H 0.4370 0.6477 0.2948 0.106 Uiso 0.691(7) 1 calc PR B 1
H46B H 0.3096 0.6579 0.1939 0.106 Uiso 0.691(7) 1 calc PR B 1
C42' C 0.4271(12) 0.6285(6) 0.3976(17) 0.074(5) Uiso 0.309(7) 1 d PDU B 2
H42C H 0.4768 0.6537 0.3666 0.089 Uiso 0.309(7) 1 calc PR B 2
H42D H 0.4564 0.6320 0.4828 0.089 Uiso 0.309(7) 1 calc PR B 2
C43' C 0.4475(18) 0.5704(7) 0.366(2) 0.101(7) Uiso 0.309(7) 1 d PDU B 2
H43C H 0.4401 0.5689 0.2826 0.122 Uiso 0.309(7) 1 calc PR B 2
H43D H 0.5322 0.5587 0.4106 0.122 Uiso 0.309(7) 1 calc PR B 2
C44' C 0.3583(14) 0.5319(7) 0.3880(18) 0.065(5) Uiso 0.309(7) 1 d PDU B 2
H44C H 0.3670 0.4956 0.3545 0.078 Uiso 0.309(7) 1 calc PR B 2
H44D H 0.3792 0.5270 0.4726 0.078 Uiso 0.309(7) 1 calc PR B 2
C45' C 0.2289(16) 0.5496(7) 0.341(2) 0.107(8) Uiso 0.309(7) 1 d PDU B 2
H45C H 0.1763 0.5234 0.3664 0.129 Uiso 0.309(7) 1 calc PR B 2
H45D H 0.2032 0.5485 0.2555 0.129 Uiso 0.309(7) 1 calc PR B 2
C46' C 0.2089(18) 0.6070(6) 0.379(2) 0.101(7) Uiso 0.309(7) 1 d PDU B 2
H46C H 0.1219 0.6179 0.3417 0.122 Uiso 0.309(7) 1 calc PR B 2
H46D H 0.2249 0.6072 0.4640 0.122 Uiso 0.309(7) 1 calc PR B 2
N5 N -0.1725(3) 0.70346(18) 0.2883(3) 0.0523(10) Uani 1 1 d DU . .
C51 C -0.1311(10) 0.6523(3) 0.3466(9) 0.072(3) Uiso 0.612(8) 1 d PDU C 1
H51 H -0.0528 0.6615 0.4092 0.086 Uiso 0.612(8) 1 calc PR C 1
C52 C -0.2154(11) 0.6285(4) 0.4086(10) 0.095(4) Uiso 0.612(8) 1 d PDU C 1
H52A H -0.2195 0.6543 0.4700 0.114 Uiso 0.612(8) 1 calc PR C 1
H52B H -0.2996 0.6247 0.3530 0.114 Uiso 0.612(8) 1 calc PR C 1
C53 C -0.1729(16) 0.5743(6) 0.4606(13) 0.122(5) Uiso 0.612(8) 1 d PDU C 1
H53A H -0.2376 0.5579 0.4884 0.147 Uiso 0.612(8) 1 calc PR C 1
H53B H -0.0982 0.5795 0.5283 0.147 Uiso 0.612(8) 1 calc PR C 1
C54 C -0.1442(17) 0.5353(6) 0.3784(16) 0.146(7) Uiso 0.612(8) 1 d PDU C 1
H54A H -0.1094 0.5011 0.4203 0.175 Uiso 0.612(8) 1 calc PR C 1
H54B H -0.2219 0.5255 0.3173 0.175 Uiso 0.612(8) 1 calc PR C 1
C55 C -0.0567(14) 0.5575(5) 0.3233(13) 0.126(5) Uiso 0.612(8) 1 d PDU C 1
H55A H -0.0502 0.5314 0.2633 0.151 Uiso 0.612(8) 1 calc PR C 1
H55B H 0.0258 0.5606 0.3821 0.151 Uiso 0.612(8) 1 calc PR C 1
C56 C -0.0942(10) 0.6124(4) 0.2697(9) 0.085(3) Uiso 0.612(8) 1 d PDU C 1
H56A H -0.1643 0.6075 0.1977 0.102 Uiso 0.612(8) 1 calc PR C 1
H56B H -0.0248 0.6283 0.2483 0.102 Uiso 0.612(8) 1 calc PR C 1
C51' C -0.1711(13) 0.6435(5) 0.2846(15) 0.079(4) Uiso 0.388(8) 1 d PDU C 2
H51' H -0.1565 0.6332 0.2107 0.095 Uiso 0.388(8) 1 calc PR C 2
C52' C -0.2801(14) 0.6128(6) 0.2878(18) 0.100(6) Uiso 0.388(8) 1 d PDU C 2
H52C H -0.3493 0.6206 0.2165 0.120 Uiso 0.388(8) 1 calc PR C 2
H52D H -0.3044 0.6255 0.3545 0.120 Uiso 0.388(8) 1 calc PR C 2
C53' C -0.257(3) 0.5523(8) 0.298(2) 0.177(12) Uiso 0.388(8) 1 d PDU C 2
H53C H -0.3363 0.5326 0.2841 0.212 Uiso 0.388(8) 1 calc PR C 2
H53D H -0.2209 0.5403 0.2379 0.212 Uiso 0.388(8) 1 calc PR C 2
C54' C -0.173(2) 0.5385(10) 0.413(2) 0.134(9) Uiso 0.388(8) 1 d PDU C 2
H54C H -0.2218 0.5356 0.4662 0.161 Uiso 0.388(8) 1 calc PR C 2
H54D H -0.1372 0.5017 0.4084 0.161 Uiso 0.388(8) 1 calc PR C 2
C55' C -0.073(2) 0.5767(9) 0.4618(17) 0.117(7) Uiso 0.388(8) 1 d PDU C 2
H55C H 0.0054 0.5555 0.4873 0.140 Uiso 0.388(8) 1 calc PR C 2
H55D H -0.0843 0.5936 0.5314 0.140 Uiso 0.388(8) 1 calc PR C 2
C56' C -0.059(2) 0.6219(12) 0.384(3) 0.231(14) Uiso 0.388(8) 1 d PDU C 2
H56C H 0.0031 0.6095 0.3481 0.277 Uiso 0.388(8) 1 calc PR C 2
H56D H -0.0229 0.6539 0.4333 0.277 Uiso 0.388(8) 1 calc PR C 2
N6 N 0.0190(3) 0.70435(18) -0.0234(3) 0.0523(10) Uani 1 1 d DU . .
C61 C -0.0012(6) 0.6457(3) -0.0241(5) 0.0774(17) Uani 1 1 d DU . .
H61 H 0.0315 0.6321 0.0574 0.093 Uiso 1 1 calc R . .
C62 C -0.1351(7) 0.6311(3) -0.0704(9) 0.134(3) Uani 1 1 d DU . .
H62A H -0.1712 0.6482 -0.1475 0.161 Uiso 1 1 calc R . .
H62B H -0.1781 0.6466 -0.0186 0.161 Uiso 1 1 calc R . .
C63 C -0.1564(11) 0.5699(4) -0.0806(12) 0.176(5) Uani 1 1 d DU . .
H63A H -0.1323 0.5530 -0.0028 0.211 Uiso 1 1 calc R . .
H63B H -0.2449 0.5621 -0.1198 0.211 Uiso 1 1 calc R . .
C64 C -0.0805(12) 0.5461(5) -0.1491(11) 0.189(6) Uani 1 1 d DU . .
H64A H -0.0938 0.5057 -0.1550 0.227 Uiso 1 1 calc R . .
H64B H -0.1105 0.5613 -0.2284 0.227 Uiso 1 1 calc R . .
C65 C 0.0540(12) 0.5569(4) -0.1001(14) 0.199(6) Uani 1 1 d DU . .
H65A H 0.0871 0.5405 -0.0220 0.239 Uiso 1 1 calc R . .
H65B H 0.0980 0.5405 -0.1500 0.239 Uiso 1 1 calc R . .
C66 C 0.0705(10) 0.6171(4) -0.0941(9) 0.145(4) Uani 1 1 d DU . .
H66A H 0.0435 0.6322 -0.1736 0.174 Uiso 1 1 calc R . .
H66B H 0.1593 0.6255 -0.0590 0.174 Uiso 1 1 calc R . .
N7 N 0.4499(5) 0.7500 0.5698(4) 0.071(2) Uani 1 2 d SU . .
H7 H 0.3943 0.7570 0.6039 0.085 Uiso 0.50 1 calc PR D .
C71 C 0.5821(7) 0.7385(3) 0.6459(6) 0.048(2) Uiso 0.50 1 d PDU D -1
C72 C 0.5817(8) 0.7367(4) 0.7685(7) 0.060(3) Uiso 0.50 1 d PDU D -1
H72A H 0.5408 0.7697 0.7849 0.090 Uiso 0.50 1 calc PR D -1
H72B H 0.6668 0.7353 0.8208 0.090 Uiso 0.50 1 calc PR D -1
H72C H 0.5372 0.7038 0.7799 0.090 Uiso 0.50 1 calc PR D -1
C73 C 0.6453(10) 0.6882(4) 0.6166(9) 0.052(2) Uiso 0.50 1 d PDU D -1
H73A H 0.6450 0.6908 0.5364 0.078 Uiso 0.50 1 calc PR D -1
H73B H 0.6013 0.6548 0.6262 0.078 Uiso 0.50 1 calc PR D -1
H73C H 0.7307 0.6865 0.6684 0.078 Uiso 0.50 1 calc PR D -1
C74 C 0.6500(10) 0.7902(4) 0.6265(9) 0.054(3) Uiso 0.50 1 d PDU D -1
H74A H 0.6098 0.8231 0.6446 0.080 Uiso 0.50 1 calc PR D -1
H74B H 0.6475 0.7917 0.5455 0.080 Uiso 0.50 1 calc PR D -1
H74C H 0.7359 0.7889 0.6768 0.080 Uiso 0.50 1 calc PR D -1
N8 N -0.4035(5) 0.7500 0.2329(5) 0.073(2) Uani 1 2 d SU . .
H8 H -0.4605 0.7610 0.2622 0.088 Uiso 0.50 1 calc PR C .
C81 C -0.4586(7) 0.7362(3) 0.1056(8) 0.053(2) Uiso 0.50 1 d PDU C -1
C82 C -0.5904(11) 0.7161(6) 0.0780(15) 0.111(5) Uiso 0.50 1 d PDU C -1
H82A H -0.6376 0.7426 0.1076 0.167 Uiso 0.50 1 calc PR C -1
H82B H -0.5909 0.6801 0.1145 0.167 Uiso 0.50 1 calc PR C -1
H82C H -0.6279 0.7126 -0.0059 0.167 Uiso 0.50 1 calc PR C -1
C83 C -0.3907(10) 0.6947(4) 0.0572(9) 0.058(2) Uiso 0.50 1 d PDU C -1
H83A H -0.3894 0.6591 0.0956 0.088 Uiso 0.50 1 calc PR C -1
H83B H -0.3060 0.7074 0.0705 0.088 Uiso 0.50 1 calc PR C -1
H83C H -0.4325 0.6906 -0.0260 0.088 Uiso 0.50 1 calc PR C -1
C84 C -0.4625(18) 0.7921(6) 0.0565(17) 0.123(6) Uiso 0.50 1 d PDU C -1
H84A H -0.5087 0.8167 0.0914 0.185 Uiso 0.50 1 calc PR C -1
H84B H -0.5033 0.7906 -0.0273 0.185 Uiso 0.50 1 calc PR C -1
H84C H -0.3783 0.8060 0.0727 0.185 Uiso 0.50 1 calc PR C -1
N9 N 0.1083(5) 0.7500 -0.1804(4) 0.072(2) Uani 1 2 d SU . .
H9 H 0.1787 0.7573 -0.1266 0.086 Uiso 0.50 1 calc PR E .
C91 C 0.1150(6) 0.7389(3) -0.2995(6) 0.0384(19) Uiso 0.50 1 d PDU E -1
C92 C -0.0137(7) 0.7358(3) -0.3860(7) 0.048(2) Uiso 0.50 1 d PDU E -1
H92A H -0.0607 0.7685 -0.3782 0.072 Uiso 0.50 1 calc PR E -1
H92B H -0.0553 0.7026 -0.3712 0.072 Uiso 0.50 1 calc PR E -1
H92C H -0.0084 0.7343 -0.4645 0.072 Uiso 0.50 1 calc PR E -1
C93 C 0.1834(12) 0.6888(5) -0.3172(12) 0.073(3) Uiso 0.50 1 d PDU E -1
H93A H 0.2673 0.6893 -0.2624 0.109 Uiso 0.50 1 calc PR E -1
H93B H 0.1869 0.6886 -0.3964 0.109 Uiso 0.50 1 calc PR E -1
H93C H 0.1406 0.6556 -0.3045 0.109 Uiso 0.50 1 calc PR E -1
C94 C 0.1869(11) 0.7895(5) -0.3155(11) 0.064(3) Uiso 0.50 1 d PDU E -1
H94A H 0.1447 0.8229 -0.3033 0.096 Uiso 0.50 1 calc PR E -1
H94B H 0.1922 0.7897 -0.3941 0.096 Uiso 0.50 1 calc PR E -1
H94C H 0.2702 0.7884 -0.2595 0.096 Uiso 0.50 1 calc PR E -1
C11 C 0.507(2) 0.4853(6) 0.0492(14) 0.224(7) Uani 1 1 d U . .
H11A H 0.5270 0.5153 0.1074 0.269 Uiso 1 1 calc R . .
H11B H 0.4199 0.4761 0.0394 0.269 Uiso 1 1 calc R . .
C12 C 0.559(2) 0.4469(8) 0.1079(18) 0.239(8) Uani 1 1 d U . .
H12A H 0.6450 0.4546 0.1115 0.287 Uiso 1 1 calc R . .
H12B H 0.5328 0.4166 0.0509 0.287 Uiso 1 1 calc R . .
C13 C 0.578(2) 0.4198(8) 0.2013(19) 0.278(11) Uani 1 1 d U . .
H13A H 0.6393 0.3910 0.2058 0.416 Uiso 1 1 calc R . .
H13B H 0.5007 0.4029 0.2026 0.416 Uiso 1 1 calc R . .
H13C H 0.6086 0.4448 0.2674 0.416 Uiso 1 1 calc R . .

loop_
_atom_site_aniso_label
_atom_site_aniso_U_11
_atom_site_aniso_U_22
_atom_site_aniso_U_33
_atom_site_aniso_U_23
_atom_site_aniso_U_13
_atom_site_aniso_U_12
P1 0.0268(7) 0.0629(9) 0.0213(7) 0.000 0.0099(5) 0.000
P2 0.0263(7) 0.0796(11) 0.0238(7) 0.000 0.0124(6) 0.000
P3 0.0300(7) 0.0752(11) 0.0199(7) 0.000 0.0113(6) 0.000
P4 0.0281(7) 0.0957(13) 0.0252(7) 0.000 0.0101(6) 0.000
P5 0.0292(8) 0.0958(14) 0.0312(8) 0.000 0.0153(6) 0.000
P6 0.0327(8) 0.1130(15) 0.0200(7) 0.000 0.0109(6) 0.000
N1 0.028(2) 0.079(4) 0.023(2) 0.000 0.0125(18) 0.000
N2 0.028(2) 0.107(5) 0.026(2) 0.000 0.0102(19) 0.000
N3 0.028(2) 0.083(4) 0.023(2) 0.000 0.0132(19) 0.000
N4 0.0335(17) 0.067(2) 0.0336(17) 0.0048(16) 0.0129(14) 0.0055(16)
C41 0.060(3) 0.075(3) 0.050(3) 0.009(2) 0.016(2) 0.015(3)
N5 0.0356(19) 0.083(3) 0.044(2) -0.0004(19) 0.0223(16) -0.0006(18)
N6 0.051(2) 0.084(3) 0.0245(17) -0.0057(17) 0.0153(15) -0.0040(19)
C61 0.088(4) 0.092(4) 0.056(3) -0.020(3) 0.027(3) -0.021(3)
C62 0.103(6) 0.115(6) 0.166(9) 0.029(6) 0.016(6) -0.036(5)
C63 0.166(10) 0.168(10) 0.207(12) -0.002(9) 0.076(9) -0.083(8)
C64 0.234(13) 0.202(11) 0.179(10) -0.090(9) 0.134(10) -0.109(10)
C65 0.234(14) 0.143(9) 0.291(15) -0.079(10) 0.184(12) -0.038(9)
C66 0.198(10) 0.122(7) 0.164(8) -0.067(6) 0.124(8) -0.039(7)
N7 0.031(3) 0.153(6) 0.030(3) 0.000 0.012(2) 0.000
N8 0.032(3) 0.155(7) 0.037(3) 0.000 0.016(2) 0.000
N9 0.033(3) 0.155(6) 0.029(3) 0.000 0.012(2) 0.000
C11 0.32(2) 0.142(13) 0.195(17) 0.020(10) 0.060(18) 0.032(14)
C12 0.32(2) 0.180(17) 0.218(19) 0.035(13) 0.083(18) 0.049(16)
C13 0.32(2) 0.177(16) 0.28(3) 0.020(15) 0.02(2) 0.083(16)

loop_
_geom_bond_atom_site_label_1
_geom_bond_atom_site_label_2
_geom_bond_distance
_geom_bond_site_symmetry_2
_geom_bond_publ_flag
P1 N1 1.586(4) . ?
P1 N3 1.600(4) . ?
P1 N4 1.667(4) 4_575 ?
P1 N4 1.667(4) . ?
P1 P4 2.527(2) . ?
P2 N2 1.581(5) . ?
P2 N1 1.605(5) . ?
P2 N5 1.666(4) 4_575 ?
P2 N5 1.666(4) . ?
P2 P5 2.558(2) . ?
P3 N3 1.582(5) . ?
P3 N2 1.598(5) . ?
P3 N6 1.655(4) . ?
P3 N6 1.655(4) 4_575 ?
P3 P6 2.5567(19) . ?
P4 N7 1.646(5) . ?
P4 N4 1.741(4) 4_575 ?
P4 N4 1.741(4) . ?
P5 N8 1.643(6) . ?
P5 N5 1.748(4) 4_575 ?
P5 N5 1.748(4) . ?
P6 N9 1.647(5) . ?
P6 N6 1.736(4) 4_575 ?
P6 N6 1.737(4) . ?
N4 C41 1.456(6) . ?
C41 C46' 1.441(13) . ?
C41 C46 1.470(9) . ?
C41 C42 1.517(8) . ?
C41 C42' 1.565(12) . ?
C42 C43 1.509(11) . ?
C43 C44 1.504(12) . ?
C44 C45 1.472(12) . ?
C45 C46 1.529(11) . ?
C42' C43' 1.501(15) . ?
C43' C44' 1.471(14) . ?
C44' C45' 1.471(14) . ?
C45' C46' 1.511(15) . ?
N5 C51 1.433(9) . ?
N5 C51' 1.455(12) . ?
C51 C56 1.500(11) . ?
C51 C52 1.518(11) . ?
C52 C53 1.473(12) . ?
C53 C54 1.489(13) . ?
C54 C55 1.474(13) . ?
C55 C56 1.484(12) . ?
C51' C52' 1.463(13) . ?
C51' C56' 1.546(14) . ?
C52' C53' 1.489(15) . ?
C53' C54' 1.467(15) . ?
C54' C55' 1.448(14) . ?
C55' C56' 1.492(15) . ?
N6 C61 1.441(7) . ?
C61 C62 1.497(8) . ?
C61 C66 1.527(8) . ?
C62 C63 1.503(10) . ?
C63 C64 1.500(11) . ?
C64 C65 1.486(12) . ?
C65 C66 1.471(11) . ?
N7 C71 1.527(9) 4_575 ?
N7 C71 1.527(9) . ?
C71 C72 1.498(9) . ?
C71 C73 1.519(10) . ?
C71 C74 1.533(10) . ?
N8 C81 1.516(10) . ?
N8 C81 1.516(10) 4_575 ?
C81 C84 1.477(12) . ?
C81 C83 1.501(10) . ?
C81 C82 1.517(12) . ?
N9 C91 1.503(8) . ?
N9 C91 1.503(8) 4_575 ?
C91 C93 1.498(11) . ?
C91 C92 1.516(8) . ?
C91 C94 1.524(11) . ?
C11 C12 1.210(19) . ?
C11 C11 1.36(3) 3_665 ?
C12 C13 1.27(2) . ?
